data_4315850
loop_
_publ_author_name
'Karunesh Keshav'
'Nem Singh'
'Anil J. Elias'

_publ_contact_author_address
;DEPARTMENT OF CHEMISTRY
INDIAN INSTITUTE OF TECHNOLOGY DELHI
HAUZ KHAS, NEW DELHI 110016
INDIA
;
_publ_contact_author_email elias@chemistry.iitd.ac.in
_publ_contact_author_fax +91-11-2658????
_publ_contact_author_name 'Dr.Anil J. Elias'
_publ_contact_author_phone +91-11-2659????
_publ_section_title
;
 Synthesis and Reactions of Ethynylferrocene-Derived Fluoro- and
 Chlorocyclotriphosphazenes
;
_journal_name_full 'Inorganic Chemistry'
_journal_page_first 5753
_journal_page_last 5765
_journal_paper_doi 10.1021/ic100703h
_journal_volume 49
_journal_year 2010
_chemical_formula_moiety 'C19 H16 F5 Fe N6 P3'
_chemical_formula_sum 'C19 H16 F5 Fe N6 P3'
_chemical_formula_weight 572.14
_chemical_name_systematic
; 
 ? 
;
_space_group_IT_number 14
_symmetry_cell_setting monoclinic
_symmetry_space_group_name_Hall '-P 2ybc'
_symmetry_space_group_name_H-M 'P 1 21/c 1'
_atom_sites_solution_hydrogens geom
_atom_sites_solution_primary direct
_atom_sites_solution_secondary difmap
_audit_creation_method SHELXL-97
_cell_angle_alpha 90.00
_cell_angle_beta 109.710(3)
_cell_angle_gamma 90.00
_cell_formula_units_Z 4
_cell_length_a 15.181(2)
_cell_length_b 8.5883(13)
_cell_length_c 18.934(3)
_cell_measurement_temperature 293(2)
_cell_measurement_theta_max 25.50
_cell_measurement_theta_min 1.38
_cell_volume 2324.0(6)
_computing_cell_refinement 'Bruker SMART'
_computing_data_collection 'Bruker SMART'
_computing_data_reduction 'Bruker SAINT'
_computing_molecular_graphics 'Bruker SHELXTL'
_computing_publication_material 'Bruker SHELXTL'
_computing_structure_refinement 'SHELXL-97 (Sheldrick, 1997)'
_computing_structure_solution 'SHELXS-97 (Sheldrick, 1990)'
_diffrn_ambient_temperature 293(2)
_diffrn_measured_fraction_theta_full 0.999
_diffrn_measured_fraction_theta_max 0.999
_diffrn_measurement_device_type 'CCD area detector'
_diffrn_measurement_method 'phi and omega scans'
_diffrn_radiation_monochromator graphite
_diffrn_radiation_source 'fine-focus sealed tube'
_diffrn_radiation_type MoK\a
_diffrn_radiation_wavelength 0.71073
_diffrn_reflns_av_R_equivalents 0.0461
_diffrn_reflns_av_sigmaI/netI 0.0341
_diffrn_reflns_limit_h_max 18
_diffrn_reflns_limit_h_min -18
_diffrn_reflns_limit_k_max 10
_diffrn_reflns_limit_k_min -10
_diffrn_reflns_limit_l_max 22
_diffrn_reflns_limit_l_min -22
_diffrn_reflns_number 21288
_diffrn_reflns_theta_full 25.00
_diffrn_reflns_theta_max 25.00
_diffrn_reflns_theta_min 1.42
_exptl_absorpt_coefficient_mu 0.916
_exptl_absorpt_correction_type none
_exptl_crystal_colour Orange
_exptl_crystal_density_diffrn 1.635
_exptl_crystal_density_method 'not measured'
_exptl_crystal_description Block
_exptl_crystal_F_000 1152.0
_exptl_crystal_size_max 0.216
_exptl_crystal_size_mid 0.141
_exptl_crystal_size_min 0.087
_refine_diff_density_max 0.459
_refine_diff_density_min -0.511
_refine_diff_density_rms 0.073
_refine_ls_extinction_method none
_refine_ls_goodness_of_fit_ref 1.329
_refine_ls_hydrogen_treatment constr
_refine_ls_matrix_type full
_refine_ls_number_parameters 307
_refine_ls_number_reflns 4091
_refine_ls_number_restraints 0
_refine_ls_restrained_S_all 1.329
_refine_ls_R_factor_all 0.0786
_refine_ls_R_factor_gt 0.0756
_refine_ls_shift/su_max 0.001
_refine_ls_shift/su_mean 0.000
_refine_ls_structure_factor_coef Fsqd
_refine_ls_weighting_details 'calc w=1/[\s^2^(Fo^2^)+(0.0369P)^2^+4.7450P] where P=(Fo^2^+2Fc^2^)/3'
_refine_ls_weighting_scheme calc
_refine_ls_wR_factor_gt 0.1491
_refine_ls_wR_factor_ref 0.1507
_reflns_number_gt 3969
_reflns_number_total 4091
_reflns_threshold_expression >2sigma(I)
_cod_data_source_file ic100703h_si_002_10.cif
_cod_data_source_block 10
_cod_original_sg_symbol_Hall -P2ybc
_cod_database_code 4315850

loop_
_symmetry_equiv_pos_as_xyz
'x, y, z'
'-x, y+1/2, -z+1/2'
'-x, -y, -z'
'x, -y-1/2, z-1/2'

loop_
_atom_site_label
_atom_site_type_symbol
_atom_site_fract_x
_atom_site_fract_y
_atom_site_fract_z
_atom_site_U_iso_or_equiv
_atom_site_adp_type
_atom_site_occupancy
_atom_site_symmetry_multiplicity
_atom_site_calc_flag
_atom_site_refinement_flags
_atom_site_disorder_assembly
_atom_site_disorder_group
Fe1 Fe 0.33019(4) 0.54736(7) 0.02674(4) 0.0347(2) Uani 1 1 d . . .
P1 P 0.15180(9) 0.11406(17) 0.09042(8) 0.0485(4) Uani 1 1 d . . .
P2 P 0.04603(12) 0.0128(3) 0.17226(11) 0.0851(7) Uani 1 1 d . . .
P3 P 0.02504(12) 0.3062(3) 0.11922(13) 0.0854(6) Uani 1 1 d . . .
F1 F 0.1402(2) 0.0536(4) 0.01153(19) 0.0649(9) Uani 1 1 d . . .
F2 F 0.0890(3) -0.0266(8) 0.2552(3) 0.140(2) Uani 1 1 d . . .
F3 F -0.0282(3) -0.1132(7) 0.1519(3) 0.1213(18) Uani 1 1 d . . .
F4 F 0.0576(4) 0.4474(7) 0.1705(4) 0.158(3) Uani 1 1 d . . .
F5 F -0.0620(3) 0.3769(7) 0.0647(4) 0.144(2) Uani 1 1 d . . .
N1 N 0.4156(3) 0.2278(5) 0.1719(2) 0.0410(9) Uani 1 1 d . . .
N2 N 0.4009(3) 0.1441(5) 0.2280(2) 0.0544(12) Uani 1 1 d . . .
N3 N 0.3149(3) 0.0960(5) 0.2038(3) 0.0539(11) Uani 1 1 d . . .
N4 N 0.1177(3) -0.0175(6) 0.1325(3) 0.0723(15) Uani 1 1 d . . .
N5 N -0.0020(4) 0.1723(9) 0.1643(4) 0.099(2) Uani 1 1 d . . .
N6 N 0.0963(3) 0.2727(6) 0.0791(3) 0.0605(13) Uani 1 1 d . . .
C1 C 0.2735(3) 0.1470(6) 0.1323(3) 0.0422(11) Uani 1 1 d . . .
C2 C 0.3371(3) 0.2319(5) 0.1100(3) 0.0363(10) Uani 1 1 d . . .
C3 C 0.3291(3) 0.3120(5) 0.0408(2) 0.0335(10) Uani 1 1 d . . .
C4 C 0.2430(3) 0.3641(6) -0.0133(3) 0.0425(11) Uani 1 1 d . . .
H4 H 0.1805 0.3513 -0.0096 0.051 Uiso 1 1 calc R . .
C5 C 0.2634(4) 0.4373(6) -0.0727(3) 0.0482(12) Uani 1 1 d . . .
H5 H 0.2175 0.4848 -0.1170 0.058 Uiso 1 1 calc R . .
C6 C 0.3609(4) 0.4327(6) -0.0570(3) 0.0446(12) Uani 1 1 d . . .
H6 H 0.3946 0.4762 -0.0885 0.053 Uiso 1 1 calc R . .
C7 C 0.4018(3) 0.3554(5) 0.0124(3) 0.0370(10) Uani 1 1 d . . .
H7 H 0.4689 0.3365 0.0373 0.044 Uiso 1 1 calc R . .
C8 C 0.2616(5) 0.6927(7) 0.0759(3) 0.0644(16) Uani 1 1 d . . .
H8 H 0.2002 0.6737 0.0807 0.077 Uiso 1 1 calc R . .
C9 C 0.2781(4) 0.7672(6) 0.0157(3) 0.0579(15) Uani 1 1 d . . .
H9 H 0.2306 0.8105 -0.0288 0.070 Uiso 1 1 calc R . .
C10 C 0.3753(4) 0.7721(6) 0.0316(3) 0.0569(14) Uani 1 1 d . . .
H10 H 0.4073 0.8181 -0.0005 0.068 Uiso 1 1 calc R . .
C11 C 0.4191(4) 0.6984(6) 0.1006(3) 0.0570(15) Uani 1 1 d . . .
H11 H 0.4866 0.6843 0.1252 0.068 Uiso 1 1 calc R . .
C12 C 0.3490(5) 0.6481(7) 0.1281(3) 0.0619(16) Uani 1 1 d . . .
H12 H 0.3589 0.5930 0.1755 0.074 Uiso 1 1 calc R . .
C13 C 0.5073(3) 0.2989(6) 0.1873(3) 0.0425(11) Uani 1 1 d . . .
H13A H 0.5299 0.3329 0.2392 0.051 Uiso 1 1 calc R . .
H13B H 0.5002 0.3908 0.1561 0.051 Uiso 1 1 calc R . .
C14 C 0.5802(3) 0.1948(5) 0.1741(2) 0.0387(11) Uani 1 1 d . . .
C15 C 0.6714(4) 0.2470(6) 0.1960(3) 0.0489(12) Uani 1 1 d . . .
H15 H 0.6861 0.3456 0.2170 0.059 Uiso 1 1 calc R . .
C16 C 0.7412(4) 0.1538(8) 0.1871(4) 0.0665(16) Uani 1 1 d . . .
H16 H 0.8025 0.1896 0.2019 0.080 Uiso 1 1 calc R . .
C17 C 0.7193(5) 0.0075(8) 0.1563(4) 0.0744(19) Uani 1 1 d . . .
H17 H 0.7659 -0.0567 0.1507 0.089 Uiso 1 1 calc R . .
C18 C 0.6288(5) -0.0421(7) 0.1339(4) 0.081(2) Uani 1 1 d . . .
H18 H 0.6139 -0.1399 0.1120 0.097 Uiso 1 1 calc R . .
C19 C 0.5592(4) 0.0488(6) 0.1431(4) 0.0600(15) Uani 1 1 d . . .
H19 H 0.4981 0.0120 0.1283 0.072 Uiso 1 1 calc R . .

loop_
_atom_site_aniso_label
_atom_site_aniso_U_11
_atom_site_aniso_U_22
_atom_site_aniso_U_33
_atom_site_aniso_U_23
_atom_site_aniso_U_13
_atom_site_aniso_U_12
Fe1 0.0383(4) 0.0329(4) 0.0326(4) -0.0002(3) 0.0114(3) 0.0049(3)
P1 0.0377(7) 0.0531(8) 0.0582(8) 0.0104(7) 0.0206(6) 0.0034(6)
P2 0.0464(9) 0.1389(19) 0.0700(11) 0.0263(12) 0.0196(8) -0.0166(11)
P3 0.0488(10) 0.1055(16) 0.1068(15) -0.0114(13) 0.0327(10) 0.0181(10)
F1 0.0572(19) 0.070(2) 0.068(2) -0.0093(17) 0.0220(16) -0.0021(17)
F2 0.092(3) 0.248(7) 0.075(3) 0.051(4) 0.020(2) -0.032(4)
F3 0.069(3) 0.172(5) 0.118(4) 0.042(3) 0.026(2) -0.043(3)
F4 0.152(5) 0.146(5) 0.207(6) -0.085(5) 0.103(5) -0.007(4)
F5 0.057(3) 0.160(5) 0.214(6) 0.042(5) 0.044(3) 0.048(3)
N1 0.039(2) 0.040(2) 0.041(2) 0.0091(18) 0.0089(18) 0.0045(18)
N2 0.054(3) 0.059(3) 0.047(3) 0.021(2) 0.012(2) 0.006(2)
N3 0.049(3) 0.057(3) 0.056(3) 0.022(2) 0.018(2) 0.009(2)
N4 0.053(3) 0.072(3) 0.092(4) 0.026(3) 0.025(3) -0.003(3)
N5 0.069(4) 0.150(6) 0.101(5) -0.002(4) 0.060(4) -0.007(4)
N6 0.043(3) 0.065(3) 0.074(3) 0.014(3) 0.020(2) 0.011(2)
C1 0.037(3) 0.040(3) 0.050(3) 0.009(2) 0.016(2) 0.007(2)
C2 0.035(2) 0.031(2) 0.041(3) 0.002(2) 0.010(2) 0.0048(19)
C3 0.040(2) 0.026(2) 0.034(2) 0.0024(18) 0.012(2) -0.0017(19)
C4 0.042(3) 0.042(3) 0.041(3) 0.000(2) 0.009(2) -0.010(2)
C5 0.059(3) 0.047(3) 0.030(2) 0.001(2) 0.004(2) -0.003(2)
C6 0.063(3) 0.040(3) 0.038(3) -0.005(2) 0.026(2) 0.000(2)
C7 0.038(2) 0.033(2) 0.043(3) -0.004(2) 0.017(2) 0.005(2)
C8 0.077(4) 0.060(4) 0.072(4) -0.015(3) 0.047(4) 0.018(3)
C9 0.068(4) 0.042(3) 0.060(3) 0.000(3) 0.017(3) 0.021(3)
C10 0.069(4) 0.034(3) 0.072(4) -0.007(3) 0.029(3) -0.002(3)
C11 0.063(4) 0.042(3) 0.055(3) -0.019(3) 0.004(3) -0.005(3)
C12 0.098(5) 0.051(3) 0.035(3) -0.011(2) 0.021(3) 0.016(3)
C13 0.040(3) 0.038(3) 0.040(3) 0.001(2) 0.001(2) -0.001(2)
C14 0.041(3) 0.035(2) 0.034(2) 0.006(2) 0.005(2) 0.002(2)
C15 0.050(3) 0.045(3) 0.048(3) -0.003(2) 0.012(2) -0.008(2)
C16 0.045(3) 0.072(4) 0.081(4) 0.002(3) 0.019(3) -0.005(3)
C17 0.067(4) 0.062(4) 0.104(5) 0.006(4) 0.041(4) 0.020(3)
C18 0.084(5) 0.046(4) 0.117(6) -0.020(4) 0.042(4) -0.003(3)
C19 0.048(3) 0.042(3) 0.086(4) -0.015(3) 0.018(3) -0.004(3)

loop_
_atom_type_symbol
_atom_type_description
_atom_type_scat_dispersion_real
_atom_type_scat_dispersion_imag
_atom_type_scat_source
C C 0.0033 0.0016 'International Tables Vol C Tables 4.2.6.8 and 6.1.1.4'
H H 0.0000 0.0000 'International Tables Vol C Tables 4.2.6.8 and 6.1.1.4'
N N 0.0061 0.0033 'International Tables Vol C Tables 4.2.6.8 and 6.1.1.4'
F F 0.0171 0.0103 'International Tables Vol C Tables 4.2.6.8 and 6.1.1.4'
P P 0.1023 0.0942 'International Tables Vol C Tables 4.2.6.8 and 6.1.1.4'
Fe Fe 0.3463 0.8444 'International Tables Vol C Tables 4.2.6.8 and 6.1.1.4'

loop_
_geom_angle_atom_site_label_1
_geom_angle_atom_site_label_2
_geom_angle_atom_site_label_3
_geom_angle
_geom_angle_site_symmetry_1
_geom_angle_site_symmetry_3
_geom_angle_publ_flag
C9 Fe1 C4 120.0(2) . . ?
C9 Fe1 C12 68.2(2) . . ?
C4 Fe1 C12 123.2(2) . . ?
C9 Fe1 C10 40.3(2) . . ?
C4 Fe1 C10 156.4(2) . . ?
C12 Fe1 C10 67.5(3) . . ?
C9 Fe1 C3 156.2(2) . . ?
C4 Fe1 C3 41.26(18) . . ?
C12 Fe1 C3 107.6(2) . . ?
C10 Fe1 C3 161.7(2) . . ?
C9 Fe1 C8 40.3(2) . . ?
C4 Fe1 C8 106.0(2) . . ?
C12 Fe1 C8 40.6(2) . . ?
C10 Fe1 C8 67.4(2) . . ?
C3 Fe1 C8 121.2(2) . . ?
C9 Fe1 C7 160.5(2) . . ?
C4 Fe1 C7 68.6(2) . . ?
C12 Fe1 C7 123.8(2) . . ?
C10 Fe1 C7 125.7(2) . . ?
C3 Fe1 C7 41.05(17) . . ?
C8 Fe1 C7 158.6(2) . . ?
C9 Fe1 C5 106.3(2) . . ?
C4 Fe1 C5 40.48(19) . . ?
C12 Fe1 C5 158.9(3) . . ?
C10 Fe1 C5 122.3(2) . . ?
C3 Fe1 C5 68.82(19) . . ?
C8 Fe1 C5 122.1(2) . . ?
C7 Fe1 C5 68.0(2) . . ?
C9 Fe1 C11 68.0(2) . . ?
C4 Fe1 C11 160.5(2) . . ?
C12 Fe1 C11 40.1(2) . . ?
C10 Fe1 C11 40.1(2) . . ?
C3 Fe1 C11 124.8(2) . . ?
C8 Fe1 C11 67.7(3) . . ?
C7 Fe1 C11 110.1(2) . . ?
C5 Fe1 C11 158.5(2) . . ?
C9 Fe1 C6 123.3(2) . . ?
C4 Fe1 C6 68.2(2) . . ?
C12 Fe1 C6 159.6(2) . . ?
C10 Fe1 C6 109.2(2) . . ?
C3 Fe1 C6 68.84(18) . . ?
C8 Fe1 C6 158.6(2) . . ?
C7 Fe1 C6 40.47(19) . . ?
C5 Fe1 C6 40.3(2) . . ?
C11 Fe1 C6 124.3(2) . . ?
F1 P1 N4 107.6(3) . . ?
F1 P1 N6 106.2(2) . . ?
N4 P1 N6 116.0(3) . . ?
F1 P1 C1 104.4(2) . . ?
N4 P1 C1 111.2(2) . . ?
N6 P1 C1 110.6(2) . . ?
F3 P2 F2 97.3(3) . . ?
F3 P2 N5 108.9(3) . . ?
F2 P2 N5 108.9(4) . . ?
F3 P2 N4 110.0(3) . . ?
F2 P2 N4 109.8(3) . . ?
N5 P2 N4 119.5(3) . . ?
F5 P3 F4 97.9(4) . . ?
F5 P3 N6 109.7(3) . . ?
F4 P3 N6 109.3(3) . . ?
F5 P3 N5 109.8(3) . . ?
F4 P3 N5 109.0(4) . . ?
N6 P3 N5 119.1(3) . . ?
C2 N1 N2 111.0(4) . . ?
C2 N1 C13 131.5(4) . . ?
N2 N1 C13 117.5(4) . . ?
N3 N2 N1 107.7(4) . . ?
N2 N3 C1 108.8(4) . . ?
P2 N4 P1 122.4(4) . . ?
P2 N5 P3 120.4(3) . . ?
P3 N6 P1 121.6(3) . . ?
N3 C1 C2 109.7(4) . . ?
N3 C1 P1 117.2(4) . . ?
C2 C1 P1 132.7(4) . . ?
N1 C2 C1 102.9(4) . . ?
N1 C2 C3 124.9(4) . . ?
C1 C2 C3 132.2(4) . . ?
C7 C3 C4 106.4(4) . . ?
C7 C3 C2 128.6(4) . . ?
C4 C3 C2 125.0(4) . . ?
C7 C3 Fe1 69.6(2) . . ?
C4 C3 Fe1 69.1(3) . . ?
C2 C3 Fe1 126.0(3) . . ?
C5 C4 C3 108.5(4) . . ?
C5 C4 Fe1 70.2(3) . . ?
C3 C4 Fe1 69.7(3) . . ?
C5 C4 H4 125.8 . . ?
C3 C4 H4 125.8 . . ?
Fe1 C4 H4 125.8 . . ?
C6 C5 C4 108.5(4) . . ?
C6 C5 Fe1 70.1(3) . . ?
C4 C5 Fe1 69.3(3) . . ?
C6 C5 H5 125.7 . . ?
C4 C5 H5 125.7 . . ?
Fe1 C5 H5 125.7 . . ?
C5 C6 C7 108.0(4) . . ?
C5 C6 Fe1 69.6(3) . . ?
C7 C6 Fe1 69.5(3) . . ?
C5 C6 H6 126.0 . . ?
C7 C6 H6 126.0 . . ?
Fe1 C6 H6 126.0 . . ?
C6 C7 C3 108.6(4) . . ?
C6 C7 Fe1 70.1(3) . . ?
C3 C7 Fe1 69.4(2) . . ?
C6 C7 H7 125.7 . . ?
C3 C7 H7 125.7 . . ?
Fe1 C7 H7 125.7 . . ?
C9 C8 C12 107.9(5) . . ?
C9 C8 Fe1 69.5(3) . . ?
C12 C8 Fe1 69.5(3) . . ?
C9 C8 H8 126.0 . . ?
C12 C8 H8 126.0 . . ?
Fe1 C8 H8 126.0 . . ?
C8 C9 C10 107.6(5) . . ?
C8 C9 Fe1 70.3(3) . . ?
C10 C9 Fe1 70.2(3) . . ?
C8 C9 H9 126.2 . . ?
C10 C9 H9 126.2 . . ?
Fe1 C9 H9 126.2 . . ?
C11 C10 C9 108.7(5) . . ?
C11 C10 Fe1 70.2(3) . . ?
C9 C10 Fe1 69.5(3) . . ?
C11 C10 H10 125.6 . . ?
C9 C10 H10 125.6 . . ?
Fe1 C10 H10 125.6 . . ?
C12 C11 C10 107.8(5) . . ?
C12 C11 Fe1 69.5(3) . . ?
C10 C11 Fe1 69.7(3) . . ?
C12 C11 H11 126.1 . . ?
C10 C11 H11 126.1 . . ?
Fe1 C11 H11 126.1 . . ?
C11 C12 C8 108.0(5) . . ?
C11 C12 Fe1 70.4(3) . . ?
C8 C12 Fe1 69.9(3) . . ?
C11 C12 H12 126.0 . . ?
C8 C12 H12 126.0 . . ?
Fe1 C12 H12 126.0 . . ?
N1 C13 C14 115.0(4) . . ?
N1 C13 H13A 108.5 . . ?
C14 C13 H13A 108.5 . . ?
N1 C13 H13B 108.5 . . ?
C14 C13 H13B 108.5 . . ?
H13A C13 H13B 107.5 . . ?
C19 C14 C15 119.2(5) . . ?
C19 C14 C13 122.3(4) . . ?
C15 C14 C13 118.4(4) . . ?
C14 C15 C16 120.5(5) . . ?
C14 C15 H15 119.7 . . ?
C16 C15 H15 119.7 . . ?
C17 C16 C15 119.6(6) . . ?
C17 C16 H16 120.2 . . ?
C15 C16 H16 120.2 . . ?
C18 C17 C16 119.4(6) . . ?
C18 C17 H17 120.3 . . ?
C16 C17 H17 120.3 . . ?
C17 C18 C19 121.4(6) . . ?
C17 C18 H18 119.3 . . ?
C19 C18 H18 119.3 . . ?
C18 C19 C14 119.8(5) . . ?
C18 C19 H19 120.1 . . ?
C14 C19 H19 120.1 . . ?

loop_
_geom_bond_atom_site_label_1
_geom_bond_atom_site_label_2
_geom_bond_distance
_geom_bond_site_symmetry_2
_geom_bond_publ_flag
Fe1 C9 2.030(5) . ?
Fe1 C4 2.032(5) . ?
Fe1 C12 2.035(5) . ?
Fe1 C10 2.039(5) . ?
Fe1 C3 2.040(4) . ?
Fe1 C8 2.041(5) . ?
Fe1 C7 2.043(4) . ?
Fe1 C5 2.044(5) . ?
Fe1 C11 2.046(5) . ?
Fe1 C6 2.050(5) . ?
P1 F1 1.534(4) . ?
P1 N4 1.568(5) . ?
P1 N6 1.578(5) . ?
P1 C1 1.770(5) . ?
P2 F3 1.515(5) . ?
P2 F2 1.521(5) . ?
P2 N5 1.535(8) . ?
P2 N4 1.539(6) . ?
P3 F5 1.504(5) . ?
P3 F4 1.527(6) . ?
P3 N6 1.545(5) . ?
P3 N5 1.567(7) . ?
N1 C2 1.362(6) . ?
N1 N2 1.362(5) . ?
N1 C13 1.456(6) . ?
N2 N3 1.297(6) . ?
N3 C1 1.359(6) . ?
C1 C2 1.384(6) . ?
C2 C3 1.448(6) . ?
C3 C7 1.431(6) . ?
C3 C4 1.435(6) . ?
C4 C5 1.410(7) . ?
C4 H4 0.9800 . ?
C5 C6 1.409(7) . ?
C5 H5 0.9800 . ?
C6 C7 1.416(7) . ?
C6 H6 0.9800 . ?
C7 H7 0.9800 . ?
C8 C9 1.402(8) . ?
C8 C12 1.415(8) . ?
C8 H8 0.9800 . ?
C9 C10 1.403(8) . ?
C9 H9 0.9800 . ?
C10 C11 1.401(8) . ?
C10 H10 0.9800 . ?
C11 C12 1.401(8) . ?
C11 H11 0.9800 . ?
C12 H12 0.9800 . ?
C13 C14 1.508(7) . ?
C13 H13A 0.9700 . ?
C13 H13B 0.9700 . ?
C14 C19 1.376(7) . ?
C14 C15 1.379(7) . ?
C15 C16 1.382(8) . ?
C15 H15 0.9300 . ?
C16 C17 1.378(9) . ?
C16 H16 0.9300 . ?
C17 C18 1.363(9) . ?
C17 H17 0.9300 . ?
C18 C19 1.370(8) . ?
C18 H18 0.9300 . ?
C19 H19 0.9300 . ?

loop_
_geom_torsion_atom_site_label_1
_geom_torsion_atom_site_label_2
_geom_torsion_atom_site_label_3
_geom_torsion_atom_site_label_4
_geom_torsion
_geom_torsion_site_symmetry_1
_geom_torsion_site_symmetry_2
_geom_torsion_site_symmetry_3
_geom_torsion_site_symmetry_4
_geom_torsion_publ_flag
C2 N1 N2 N3 -0.6(6) . . . . ?
C13 N1 N2 N3 177.8(4) . . . . ?
N1 N2 N3 C1 0.3(6) . . . . ?
F3 P2 N4 P1 133.5(4) . . . . ?
F2 P2 N4 P1 -120.5(4) . . . . ?
N5 P2 N4 P1 6.4(6) . . . . ?
F1 P1 N4 P2 -128.7(4) . . . . ?
N6 P1 N4 P2 -10.0(5) . . . . ?
C1 P1 N4 P2 117.5(4) . . . . ?
F3 P2 N5 P3 -130.5(4) . . . . ?
F2 P2 N5 P3 124.4(5) . . . . ?
N4 P2 N5 P3 -2.9(7) . . . . ?
F5 P3 N5 P2 131.2(5) . . . . ?
F4 P3 N5 P2 -122.7(5) . . . . ?
N6 P3 N5 P2 3.6(7) . . . . ?
F5 P3 N6 P1 -135.4(4) . . . . ?
F4 P3 N6 P1 118.4(4) . . . . ?
N5 P3 N6 P1 -7.7(6) . . . . ?
F1 P1 N6 P3 130.1(3) . . . . ?
N4 P1 N6 P3 10.6(5) . . . . ?
C1 P1 N6 P3 -117.2(4) . . . . ?
N2 N3 C1 C2 0.1(6) . . . . ?
N2 N3 C1 P1 -173.3(4) . . . . ?
F1 P1 C1 N3 -135.1(4) . . . . ?
N4 P1 C1 N3 -19.3(5) . . . . ?
N6 P1 C1 N3 111.1(4) . . . . ?
F1 P1 C1 C2 53.4(5) . . . . ?
N4 P1 C1 C2 169.2(5) . . . . ?
N6 P1 C1 C2 -60.4(6) . . . . ?
N2 N1 C2 C1 0.6(5) . . . . ?
C13 N1 C2 C1 -177.5(5) . . . . ?
N2 N1 C2 C3 179.6(4) . . . . ?
C13 N1 C2 C3 1.5(8) . . . . ?
N3 C1 C2 N1 -0.4(5) . . . . ?
P1 C1 C2 N1 171.5(4) . . . . ?
N3 C1 C2 C3 -179.3(5) . . . . ?
P1 C1 C2 C3 -7.4(9) . . . . ?
N1 C2 C3 C7 22.9(7) . . . . ?
C1 C2 C3 C7 -158.4(5) . . . . ?
N1 C2 C3 C4 -156.9(5) . . . . ?
C1 C2 C3 C4 21.8(8) . . . . ?
N1 C2 C3 Fe1 -68.7(6) . . . . ?
C1 C2 C3 Fe1 110.0(5) . . . . ?
C9 Fe1 C3 C7 162.7(5) . . . . ?
C4 Fe1 C3 C7 117.7(4) . . . . ?
C12 Fe1 C3 C7 -121.6(3) . . . . ?
C10 Fe1 C3 C7 -50.3(7) . . . . ?
C8 Fe1 C3 C7 -164.0(3) . . . . ?
C5 Fe1 C3 C7 80.4(3) . . . . ?
C11 Fe1 C3 C7 -80.8(3) . . . . ?
C6 Fe1 C3 C7 37.1(3) . . . . ?
C9 Fe1 C3 C4 45.0(6) . . . . ?
C12 Fe1 C3 C4 120.7(3) . . . . ?
C10 Fe1 C3 C4 -168.0(6) . . . . ?
C8 Fe1 C3 C4 78.3(4) . . . . ?
C7 Fe1 C3 C4 -117.7(4) . . . . ?
C5 Fe1 C3 C4 -37.3(3) . . . . ?
C11 Fe1 C3 C4 161.5(3) . . . . ?
C6 Fe1 C3 C4 -80.6(3) . . . . ?
C9 Fe1 C3 C2 -73.7(7) . . . . ?
C4 Fe1 C3 C2 -118.7(5) . . . . ?
C12 Fe1 C3 C2 2.0(5) . . . . ?
C10 Fe1 C3 C2 73.3(8) . . . . ?
C8 Fe1 C3 C2 -40.4(5) . . . . ?
C7 Fe1 C3 C2 123.6(5) . . . . ?
C5 Fe1 C3 C2 -156.0(4) . . . . ?
C11 Fe1 C3 C2 42.8(5) . . . . ?
C6 Fe1 C3 C2 160.7(4) . . . . ?
C7 C3 C4 C5 -0.1(5) . . . . ?
C2 C3 C4 C5 179.7(4) . . . . ?
Fe1 C3 C4 C5 59.7(3) . . . . ?
C7 C3 C4 Fe1 -59.9(3) . . . . ?
C2 C3 C4 Fe1 120.0(4) . . . . ?
C9 Fe1 C4 C5 79.7(4) . . . . ?
C12 Fe1 C4 C5 162.0(3) . . . . ?
C10 Fe1 C4 C5 51.1(7) . . . . ?
C3 Fe1 C4 C5 -119.5(4) . . . . ?
C8 Fe1 C4 C5 121.1(3) . . . . ?
C7 Fe1 C4 C5 -80.8(3) . . . . ?
C11 Fe1 C4 C5 -170.8(6) . . . . ?
C6 Fe1 C4 C5 -37.1(3) . . . . ?
C9 Fe1 C4 C3 -160.8(3) . . . . ?
C12 Fe1 C4 C3 -78.6(3) . . . . ?
C10 Fe1 C4 C3 170.6(5) . . . . ?
C8 Fe1 C4 C3 -119.4(3) . . . . ?
C7 Fe1 C4 C3 38.6(3) . . . . ?
C5 Fe1 C4 C3 119.5(4) . . . . ?
C11 Fe1 C4 C3 -51.3(8) . . . . ?
C6 Fe1 C4 C3 82.3(3) . . . . ?
C3 C4 C5 C6 -0.1(6) . . . . ?
Fe1 C4 C5 C6 59.3(3) . . . . ?
C3 C4 C5 Fe1 -59.4(3) . . . . ?
C9 Fe1 C5 C6 122.7(3) . . . . ?
C4 Fe1 C5 C6 -119.9(4) . . . . ?
C12 Fe1 C5 C6 -165.9(6) . . . . ?
C10 Fe1 C5 C6 81.7(4) . . . . ?
C3 Fe1 C5 C6 -81.9(3) . . . . ?
C8 Fe1 C5 C6 163.7(3) . . . . ?
C7 Fe1 C5 C6 -37.6(3) . . . . ?
C11 Fe1 C5 C6 51.7(7) . . . . ?
C9 Fe1 C5 C4 -117.4(3) . . . . ?
C12 Fe1 C5 C4 -46.1(7) . . . . ?
C10 Fe1 C5 C4 -158.4(3) . . . . ?
C3 Fe1 C5 C4 38.0(3) . . . . ?
C8 Fe1 C5 C4 -76.4(4) . . . . ?
C7 Fe1 C5 C4 82.3(3) . . . . ?
C11 Fe1 C5 C4 171.6(5) . . . . ?
C6 Fe1 C5 C4 119.9(4) . . . . ?
C4 C5 C6 C7 0.3(6) . . . . ?
Fe1 C5 C6 C7 59.1(3) . . . . ?
C4 C5 C6 Fe1 -58.8(3) . . . . ?
C9 Fe1 C6 C5 -75.1(4) . . . . ?
C4 Fe1 C6 C5 37.3(3) . . . . ?
C12 Fe1 C6 C5 165.5(6) . . . . ?
C10 Fe1 C6 C5 -117.6(3) . . . . ?
C3 Fe1 C6 C5 81.8(3) . . . . ?
C8 Fe1 C6 C5 -40.7(7) . . . . ?
C7 Fe1 C6 C5 119.4(4) . . . . ?
C11 Fe1 C6 C5 -159.7(3) . . . . ?
C9 Fe1 C6 C7 165.5(3) . . . . ?
C4 Fe1 C6 C7 -82.1(3) . . . . ?
C12 Fe1 C6 C7 46.1(8) . . . . ?
C10 Fe1 C6 C7 123.0(3) . . . . ?
C3 Fe1 C6 C7 -37.6(3) . . . . ?
C8 Fe1 C6 C7 -160.1(6) . . . . ?
C5 Fe1 C6 C7 -119.4(4) . . . . ?
C11 Fe1 C6 C7 80.9(3) . . . . ?
C5 C6 C7 C3 -0.3(5) . . . . ?
Fe1 C6 C7 C3 58.8(3) . . . . ?
C5 C6 C7 Fe1 -59.2(3) . . . . ?
C4 C3 C7 C6 0.3(5) . . . . ?
C2 C3 C7 C6 -179.5(4) . . . . ?
Fe1 C3 C7 C6 -59.2(3) . . . . ?
C4 C3 C7 Fe1 59.5(3) . . . . ?
C2 C3 C7 Fe1 -120.3(5) . . . . ?
C9 Fe1 C7 C6 -39.0(8) . . . . ?
C4 Fe1 C7 C6 81.1(3) . . . . ?
C12 Fe1 C7 C6 -162.4(3) . . . . ?
C10 Fe1 C7 C6 -77.4(4) . . . . ?
C3 Fe1 C7 C6 119.9(4) . . . . ?
C8 Fe1 C7 C6 160.1(6) . . . . ?
C5 Fe1 C7 C6 37.4(3) . . . . ?
C11 Fe1 C7 C6 -119.7(3) . . . . ?
C9 Fe1 C7 C3 -158.9(6) . . . . ?
C4 Fe1 C7 C3 -38.8(3) . . . . ?
C12 Fe1 C7 C3 77.6(4) . . . . ?
C10 Fe1 C7 C3 162.7(3) . . . . ?
C8 Fe1 C7 C3 40.2(7) . . . . ?
C5 Fe1 C7 C3 -82.6(3) . . . . ?
C11 Fe1 C7 C3 120.4(3) . . . . ?
C6 Fe1 C7 C3 -119.9(4) . . . . ?
C4 Fe1 C8 C9 -117.8(4) . . . . ?
C12 Fe1 C8 C9 119.4(6) . . . . ?
C10 Fe1 C8 C9 38.2(4) . . . . ?
C3 Fe1 C8 C9 -160.0(3) . . . . ?
C7 Fe1 C8 C9 170.3(5) . . . . ?
C5 Fe1 C8 C9 -76.8(4) . . . . ?
C11 Fe1 C8 C9 81.7(4) . . . . ?
C6 Fe1 C8 C9 -46.9(8) . . . . ?
C9 Fe1 C8 C12 -119.4(6) . . . . ?
C4 Fe1 C8 C12 122.8(4) . . . . ?
C10 Fe1 C8 C12 -81.2(4) . . . . ?
C3 Fe1 C8 C12 80.6(4) . . . . ?
C7 Fe1 C8 C12 50.9(8) . . . . ?
C5 Fe1 C8 C12 163.8(4) . . . . ?
C11 Fe1 C8 C12 -37.7(4) . . . . ?
C6 Fe1 C8 C12 -166.4(6) . . . . ?
C12 C8 C9 C10 -1.5(6) . . . . ?
Fe1 C8 C9 C10 -60.5(4) . . . . ?
C12 C8 C9 Fe1 59.0(4) . . . . ?
C4 Fe1 C9 C8 79.1(4) . . . . ?
C12 Fe1 C9 C8 -37.7(4) . . . . ?
C10 Fe1 C9 C8 -118.1(5) . . . . ?
C3 Fe1 C9 C8 46.5(7) . . . . ?
C7 Fe1 C9 C8 -169.4(6) . . . . ?
C5 Fe1 C9 C8 120.8(4) . . . . ?
C11 Fe1 C9 C8 -81.1(4) . . . . ?
C6 Fe1 C9 C8 161.4(4) . . . . ?
C4 Fe1 C9 C10 -162.8(3) . . . . ?
C12 Fe1 C9 C10 80.5(4) . . . . ?
C3 Fe1 C9 C10 164.7(5) . . . . ?
C8 Fe1 C9 C10 118.1(5) . . . . ?
C7 Fe1 C9 C10 -51.2(8) . . . . ?
C5 Fe1 C9 C10 -121.1(4) . . . . ?
C11 Fe1 C9 C10 37.0(4) . . . . ?
C6 Fe1 C9 C10 -80.5(4) . . . . ?
C8 C9 C10 C11 1.1(6) . . . . ?
Fe1 C9 C10 C11 -59.4(4) . . . . ?
C8 C9 C10 Fe1 60.6(4) . . . . ?
C9 Fe1 C10 C11 119.9(5) . . . . ?
C4 Fe1 C10 C11 159.8(5) . . . . ?
C12 Fe1 C10 C11 37.6(4) . . . . ?
C3 Fe1 C10 C11 -40.3(8) . . . . ?
C8 Fe1 C10 C11 81.8(4) . . . . ?
C7 Fe1 C10 C11 -78.7(4) . . . . ?
C5 Fe1 C10 C11 -163.5(4) . . . . ?
C6 Fe1 C10 C11 -120.9(4) . . . . ?
C4 Fe1 C10 C9 39.9(7) . . . . ?
C12 Fe1 C10 C9 -82.3(4) . . . . ?
C3 Fe1 C10 C9 -160.2(6) . . . . ?
C8 Fe1 C10 C9 -38.1(4) . . . . ?
C7 Fe1 C10 C9 161.4(3) . . . . ?
C5 Fe1 C10 C9 76.6(4) . . . . ?
C11 Fe1 C10 C9 -119.9(5) . . . . ?
C6 Fe1 C10 C9 119.2(3) . . . . ?
C9 C10 C11 C12 -0.3(6) . . . . ?
Fe1 C10 C11 C12 -59.3(4) . . . . ?
C9 C10 C11 Fe1 59.0(4) . . . . ?
C9 Fe1 C11 C12 81.8(4) . . . . ?
C4 Fe1 C11 C12 -36.5(8) . . . . ?
C10 Fe1 C11 C12 119.1(5) . . . . ?
C3 Fe1 C11 C12 -75.3(4) . . . . ?
C8 Fe1 C11 C12 38.1(4) . . . . ?
C7 Fe1 C11 C12 -119.0(3) . . . . ?
C5 Fe1 C11 C12 160.1(6) . . . . ?
C6 Fe1 C11 C12 -162.0(3) . . . . ?
C9 Fe1 C11 C10 -37.3(3) . . . . ?
C4 Fe1 C11 C10 -155.5(6) . . . . ?
C12 Fe1 C11 C10 -119.1(5) . . . . ?
C3 Fe1 C11 C10 165.6(3) . . . . ?
C8 Fe1 C11 C10 -80.9(4) . . . . ?
C7 Fe1 C11 C10 122.0(3) . . . . ?
C5 Fe1 C11 C10 41.0(8) . . . . ?
C6 Fe1 C11 C10 78.9(4) . . . . ?
C10 C11 C12 C8 -0.6(6) . . . . ?
Fe1 C11 C12 C8 -60.0(4) . . . . ?
C10 C11 C12 Fe1 59.4(4) . . . . ?
C9 C8 C12 C11 1.3(6) . . . . ?
Fe1 C8 C12 C11 60.3(4) . . . . ?
C9 C8 C12 Fe1 -59.0(4) . . . . ?
C9 Fe1 C12 C11 -81.3(4) . . . . ?
C4 Fe1 C12 C11 166.3(3) . . . . ?
C10 Fe1 C12 C11 -37.6(3) . . . . ?
C3 Fe1 C12 C11 123.6(3) . . . . ?
C8 Fe1 C12 C11 -118.6(5) . . . . ?
C7 Fe1 C12 C11 81.3(4) . . . . ?
C5 Fe1 C12 C11 -159.7(5) . . . . ?
C6 Fe1 C12 C11 47.1(8) . . . . ?
C9 Fe1 C12 C8 37.4(4) . . . . ?
C4 Fe1 C12 C8 -75.1(4) . . . . ?
C10 Fe1 C12 C8 81.1(4) . . . . ?
C3 Fe1 C12 C8 -117.8(4) . . . . ?
C7 Fe1 C12 C8 -160.1(3) . . . . ?
C5 Fe1 C12 C8 -41.1(8) . . . . ?
C11 Fe1 C12 C8 118.6(5) . . . . ?
C6 Fe1 C12 C8 165.7(6) . . . . ?
C2 N1 C13 C14 -96.0(6) . . . . ?
N2 N1 C13 C14 86.0(5) . . . . ?
N1 C13 C14 C19 5.9(7) . . . . ?
N1 C13 C14 C15 -172.3(4) . . . . ?
C19 C14 C15 C16 -0.2(8) . . . . ?
C13 C14 C15 C16 178.1(5) . . . . ?
C14 C15 C16 C17 -0.1(9) . . . . ?
C15 C16 C17 C18 0.9(10) . . . . ?
C16 C17 C18 C19 -1.5(12) . . . . ?
C17 C18 C19 C14 1.2(11) . . . . ?
C15 C14 C19 C18 -0.3(9) . . . . ?
C13 C14 C19 C18 -178.5(6) . . . . ?
